data_4064479
loop_
_publ_author_name
'Miyazaki, Takamasa'
'Tanabe, Yoshiaki'
'Yuki, Masahiro'
'Miyake, Yoshihiro'
'Nishibayashi, Yoshiaki'

_publ_section_title
;
 Synthesis of Group IV (Zr, Hf)&#x2212;Group VIII (Fe, Ru)
 Heterobimetallic Complexes Bearing Metallocenyl Diphosphine Moieties and
 Their Application to Catalytic Dehydrogenation of Amine&#x2212;Boranes
;
_journal_issue 8
_journal_name_full Organometallics
_journal_page_first 2394
_journal_paper_doi 10.1021/om200127r
_journal_volume 30
_journal_year 2011
_chemical_formula_moiety 'C29 H46 P2 Ru Zr '
_chemical_formula_sum 'C29 H46 P2 Ru Zr'
_chemical_formula_weight 648.92
_space_group_IT_number 14
_symmetry_cell_setting monoclinic
_symmetry_Int_Tables_number 14
_symmetry_space_group_name_Hall '-P 2ybc'
_symmetry_space_group_name_H-M 'P 1 21/c 1'
_cell_angle_alpha 90.0000
_cell_angle_beta 93.7475(17)
_cell_angle_gamma 90.0000
_cell_formula_units_Z 4
_cell_length_a 15.4208(9)
_cell_length_b 10.2083(5)
_cell_length_c 18.1156(10)
_cell_measurement_reflns_used 17023
_cell_measurement_temperature 173.1
_cell_measurement_theta_max 27.5
_cell_measurement_theta_min 3.0
_cell_volume 2845.7(3)
_computing_cell_refinement PROCESS-AUTO
_computing_data_collection PROCESS-AUTO
_computing_data_reduction CrystalStructure
_computing_publication_material 'CrystalStructure 3.8'
_computing_structure_refinement CRYSTALS
_computing_structure_solution SHELXS97
_diffrn_ambient_temperature 173.1
_diffrn_detector_area_resol_mean 10.00
_diffrn_measured_fraction_theta_full 0.989
_diffrn_measured_fraction_theta_max 0.989
_diffrn_measurement_device_type 'Rigaku RAXIS-RAPID'
_diffrn_measurement_method \w
_diffrn_radiation_type 'Mo K\a'
_diffrn_radiation_wavelength 0.71075
_diffrn_reflns_av_R_equivalents 0.070
_diffrn_reflns_limit_h_max 19
_diffrn_reflns_limit_h_min -19
_diffrn_reflns_limit_k_max 12
_diffrn_reflns_limit_k_min -13
_diffrn_reflns_limit_l_max 23
_diffrn_reflns_limit_l_min -23
_diffrn_reflns_number 24614
_diffrn_reflns_theta_full 27.46
_diffrn_reflns_theta_max 27.46
_exptl_absorpt_coefficient_mu 1.025
_exptl_absorpt_correction_T_max 0.903
_exptl_absorpt_correction_T_min 0.446
_exptl_absorpt_correction_type multi-scan
_exptl_absorpt_process_details
;
    Higashi, T. (1995). Program for Absorption Correction.
    Rigaku Corporation, Tokyo, Japan.
;
_exptl_crystal_colour brownish_green
_exptl_crystal_density_diffrn 1.515
_exptl_crystal_density_method 'not measured'
_exptl_crystal_description plate
_exptl_crystal_F_000 1336.00
_exptl_crystal_size_max 0.15
_exptl_crystal_size_mid 0.15
_exptl_crystal_size_min 0.10
_refine_diff_density_max 1.57
_refine_diff_density_min -1.27
_refine_ls_extinction_coef 17(13)
_refine_ls_extinction_method 'Larson (1970) Crystallographic Computing eq. 22'
_refine_ls_goodness_of_fit_ref 1.000
_refine_ls_hydrogen_treatment refall
_refine_ls_number_parameters 348
_refine_ls_number_reflns 6435
_refine_ls_R_factor_gt 0.0503
_refine_ls_shift/su_max 0.0000
_refine_ls_structure_factor_coef Fsqd
_refine_ls_weighting_details 'w = 1/[1.2570\s(Fo^2^)]/(4Fo^2^)'
_refine_ls_weighting_scheme calc
_refine_ls_wR_factor_ref 0.1176
_reflns_number_gt 4207
_reflns_number_total 6435
_reflns_threshold_expression F^2^>2.0\s(F^2^)
_cod_data_source_file om200127r_si_002.cif
_cod_data_source_block '_5a'
_cod_original_formula_sum 'C29 H46 P2 Ru Zr '
_cod_database_code 4064479

loop_
_symmetry_equiv_pos_site_id
_symmetry_equiv_pos_as_xyz
1 +X,+Y,+Z
2 -X,1/2+Y,1/2-Z
3 -X,-Y,-Z
4 +X,1/2-Y,1/2+Z

loop_
_atom_site_label
_atom_site_type_symbol
_atom_site_fract_x
_atom_site_fract_y
_atom_site_fract_z
_atom_site_U_iso_or_equiv
_atom_site_adp_type
_atom_site_occupancy
_atom_site_symmetry_multiplicity
_atom_site_calc_flag
_atom_site_refinement_flags
Ru(1) Ru 0.75138(3) 0.28474(4) 0.20741(2) 0.02242(12) Uani 1.00 1 d .
Zr(1) Zr 0.74294(3) 0.52602(5) 0.12695(3) 0.02550(14) Uani 1.00 1 d .
P(1) P 0.84550(9) 0.25168(13) 0.11882(8) 0.0274(3) Uani 1.00 1 d .
P(2) P 0.62263(9) 0.27559(13) 0.14088(7) 0.0266(3) Uani 1.00 1 d .
C(1) C 0.8560(3) 0.4011(4) 0.0665(2) 0.0292(15) Uani 1.00 1 d .
C(2) C 0.7969(3) 0.4458(5) 0.0085(2) 0.0321(15) Uani 1.00 1 d .
C(3) C 0.8053(3) 0.5842(5) 0.0036(3) 0.0371(17) Uani 1.00 1 d .
C(4) C 0.8683(4) 0.6235(5) 0.0576(3) 0.0421(18) Uani 1.00 1 d .
C(5) C 0.8995(3) 0.5135(4) 0.0990(3) 0.0333(16) Uani 1.00 1 d .
C(6) C 0.9607(3) 0.2235(5) 0.1486(3) 0.0365(16) Uani 1.00 1 d .
C(7) C 1.0238(3) 0.2179(5) 0.0871(3) 0.0488(19) Uani 1.00 1 d .
C(8) C 0.8312(3) 0.1296(4) 0.0430(2) 0.0364(17) Uani 1.00 1 d .
C(9) C 0.8408(4) -0.0110(5) 0.0737(3) 0.049(2) Uani 1.00 1 d .
C(10) C 0.5909(3) 0.4432(5) 0.1162(3) 0.0339(16) Uani 1.00 1 d .
C(11) C 0.6043(3) 0.5076(5) 0.0498(3) 0.0394(17) Uani 1.00 1 d .
C(12) C 0.6133(4) 0.6418(6) 0.0623(3) 0.047(2) Uani 1.00 1 d .
C(13) C 0.6040(3) 0.6644(5) 0.1366(3) 0.0426(19) Uani 1.00 1 d .
C(14) C 0.5924(3) 0.5430(5) 0.1708(3) 0.0421(18) Uani 1.00 1 d .
C(15) C 0.5250(3) 0.2192(5) 0.1856(3) 0.0366(16) Uani 1.00 1 d .
C(16) C 0.4395(3) 0.2320(5) 0.1416(3) 0.0398(17) Uani 1.00 1 d .
C(17) C 0.6033(3) 0.1917(5) 0.0519(2) 0.0347(16) Uani 1.00 1 d .
C(18) C 0.6059(4) 0.0419(5) 0.0599(3) 0.0464(19) Uani 1.00 1 d .
C(19) C 0.7718(3) 0.3699(5) 0.3245(2) 0.0300(15) Uani 1.00 1 d .
C(20) C 0.8437(3) 0.2922(5) 0.3113(2) 0.0286(14) Uani 1.00 1 d .
C(21) C 0.8141(3) 0.1586(5) 0.3009(2) 0.0311(15) Uani 1.00 1 d .
C(22) C 0.7232(3) 0.1557(5) 0.3067(2) 0.0298(15) Uani 1.00 1 d .
C(23) C 0.6965(3) 0.2889(4) 0.3211(2) 0.0264(14) Uani 1.00 1 d .
C(24) C 0.7748(4) 0.5071(5) 0.3547(3) 0.0436(19) Uani 1.00 1 d .
C(25) C 0.9380(3) 0.3344(5) 0.3260(3) 0.0432(18) Uani 1.00 1 d .
C(26) C 0.8705(4) 0.0372(4) 0.2992(3) 0.0419(18) Uani 1.00 1 d .
C(27) C 0.6686(4) 0.0339(5) 0.3116(2) 0.0410(17) Uani 1.00 1 d .
C(28) C 0.6109(3) 0.3294(6) 0.3501(2) 0.0431(18) Uani 1.00 1 d .
C(29) C 0.7926(4) 0.6925(5) 0.2048(3) 0.0453(19) Uani 1.00 1 d .
H(1) H 0.7654 0.3916 -0.0265 0.039 Uiso 1.00 1 c R
H(2) H 0.7783 0.6385 -0.0338 0.044 Uiso 1.00 1 c R
H(3) H 0.8899 0.7103 0.0637 0.051 Uiso 1.00 1 c R
H(4) H 0.9479 0.5123 0.1342 0.040 Uiso 1.00 1 c R
H(5) H 0.9788 0.2925 0.1812 0.044 Uiso 1.00 1 c R
H(6) H 0.9644 0.1425 0.1744 0.044 Uiso 1.00 1 c R
H(7) H 1.0293 0.1299 0.0710 0.059 Uiso 1.00 1 c R
H(8) H 1.0790 0.2497 0.1053 0.059 Uiso 1.00 1 c R
H(9) H 1.0023 0.2706 0.0467 0.059 Uiso 1.00 1 c R
H(10) H 0.7750 0.1395 0.0189 0.044 Uiso 1.00 1 c R
H(11) H 0.8740 0.1441 0.0084 0.044 Uiso 1.00 1 c R
H(12) H 0.9000 -0.0371 0.0741 0.059 Uiso 1.00 1 c R
H(13) H 0.8061 -0.0691 0.0433 0.059 Uiso 1.00 1 c R
H(14) H 0.8223 -0.0134 0.1227 0.059 Uiso 1.00 1 c R
H(15) H 0.5985 0.4679 0.0023 0.047 Uiso 1.00 1 c R
H(16) H 0.6160 0.7072 0.0252 0.056 Uiso 1.00 1 c R
H(17) H 0.6008 0.7478 0.1596 0.051 Uiso 1.00 1 c R
H(18) H 0.5777 0.5313 0.2205 0.051 Uiso 1.00 1 c R
H(19) H 0.5331 0.1291 0.1975 0.044 Uiso 1.00 1 c R
H(20) H 0.5212 0.2682 0.2299 0.044 Uiso 1.00 1 c R
H(21) H 0.4149 0.3153 0.1507 0.048 Uiso 1.00 1 c R
H(22) H 0.4011 0.1652 0.1558 0.048 Uiso 1.00 1 c R
H(23) H 0.4484 0.2237 0.0904 0.048 Uiso 1.00 1 c R
H(24) H 0.5478 0.2167 0.0306 0.042 Uiso 1.00 1 c R
H(25) H 0.6468 0.2178 0.0201 0.042 Uiso 1.00 1 c R
H(26) H 0.6634 0.0115 0.0547 0.056 Uiso 1.00 1 c R
H(27) H 0.5677 0.0034 0.0227 0.056 Uiso 1.00 1 c R
H(28) H 0.5880 0.0181 0.1073 0.056 Uiso 1.00 1 c R
H(29) H 0.8275 0.5479 0.3429 0.052 Uiso 1.00 1 c R
H(30) H 0.7718 0.5045 0.4069 0.052 Uiso 1.00 1 c R
H(31) H 0.7269 0.5557 0.3333 0.052 Uiso 1.00 1 c R
H(32) H 0.9751 0.2620 0.3185 0.052 Uiso 1.00 1 c R
H(33) H 0.9469 0.3644 0.3755 0.052 Uiso 1.00 1 c R
H(34) H 0.9507 0.4030 0.2930 0.052 Uiso 1.00 1 c R
H(35) H 0.8347 -0.0385 0.2964 0.050 Uiso 1.00 1 c R
H(36) H 0.9081 0.0337 0.3428 0.050 Uiso 1.00 1 c R
H(37) H 0.9042 0.0405 0.2571 0.050 Uiso 1.00 1 c R
H(38) H 0.6111 0.0577 0.3218 0.049 Uiso 1.00 1 c R
H(39) H 0.6928 -0.0208 0.3501 0.049 Uiso 1.00 1 c R
H(40) H 0.6676 -0.0120 0.2659 0.049 Uiso 1.00 1 c R
H(41) H 0.5946 0.4129 0.3307 0.052 Uiso 1.00 1 c R
H(42) H 0.5675 0.2669 0.3353 0.052 Uiso 1.00 1 c R
H(43) H 0.6167 0.3338 0.4026 0.052 Uiso 1.00 1 c R
H(44) H 0.7454 0.7280 0.2294 0.054 Uiso 1.00 1 c R
H(45) H 0.8180 0.7593 0.1767 0.054 Uiso 1.00 1 c R
H(46) H 0.8349 0.6589 0.2403 0.054 Uiso 1.00 1 c R

loop_
_atom_site_aniso_label
_atom_site_aniso_U_11
_atom_site_aniso_U_22
_atom_site_aniso_U_33
_atom_site_aniso_U_12
_atom_site_aniso_U_13
_atom_site_aniso_U_23
Ru(1) 0.0210(2) 0.0260(2) 0.0199(2) -0.00094(18) -0.00127(17) 0.00150(18)
Zr(1) 0.0249(3) 0.0260(2) 0.0255(2) 0.0008(2) 0.0001(2) 0.0026(2)
P(1) 0.0261(8) 0.0290(7) 0.0272(7) 0.0013(5) 0.0031(6) 0.0037(5)
P(2) 0.0223(7) 0.0352(7) 0.0218(7) -0.0030(6) -0.0022(5) 0.0013(5)
C(1) 0.028(3) 0.030(2) 0.030(3) 0.002(2) 0.009(2) 0.003(2)
C(2) 0.041(3) 0.034(2) 0.021(2) -0.002(2) 0.002(2) 0.001(2)
C(3) 0.044(3) 0.037(3) 0.029(3) 0.001(2) 0.001(2) 0.014(2)
C(4) 0.041(3) 0.030(3) 0.058(4) -0.007(2) 0.021(3) 0.005(2)
C(5) 0.018(3) 0.033(2) 0.050(3) -0.001(2) 0.005(2) 0.009(2)
C(6) 0.025(3) 0.046(3) 0.038(3) 0.012(2) 0.003(2) 0.008(2)
C(7) 0.031(3) 0.060(4) 0.056(4) 0.009(3) 0.009(3) 0.017(3)
C(8) 0.045(4) 0.036(3) 0.029(3) 0.008(2) 0.008(2) -0.001(2)
C(9) 0.064(5) 0.033(3) 0.051(4) 0.009(3) 0.001(3) -0.001(2)
C(10) 0.025(3) 0.044(3) 0.033(3) -0.005(2) -0.001(2) 0.006(2)
C(11) 0.028(3) 0.052(3) 0.037(3) -0.004(2) -0.011(2) 0.011(2)
C(12) 0.039(4) 0.050(3) 0.050(4) 0.009(3) -0.007(3) 0.021(3)
C(13) 0.036(3) 0.037(3) 0.056(4) 0.013(2) 0.012(3) 0.009(3)
C(14) 0.030(3) 0.049(3) 0.049(3) 0.008(2) 0.010(2) 0.005(3)
C(15) 0.033(3) 0.039(3) 0.038(3) -0.017(2) 0.001(2) 0.001(2)
C(16) 0.026(3) 0.049(3) 0.044(3) -0.007(2) -0.003(2) -0.001(2)
C(17) 0.034(3) 0.048(3) 0.021(2) -0.004(2) -0.007(2) -0.002(2)
C(18) 0.051(4) 0.049(3) 0.037(3) -0.007(3) -0.010(3) -0.014(2)
C(19) 0.032(3) 0.036(3) 0.021(2) -0.004(2) -0.003(2) 0.001(2)
C(20) 0.020(2) 0.035(3) 0.030(3) -0.008(2) -0.006(2) 0.005(2)
C(21) 0.039(3) 0.034(3) 0.020(2) 0.005(2) -0.002(2) 0.002(2)
C(22) 0.034(3) 0.033(2) 0.022(2) -0.004(2) -0.000(2) 0.006(2)
C(23) 0.027(3) 0.035(2) 0.016(2) 0.001(2) -0.002(2) 0.005(2)
C(24) 0.065(4) 0.031(3) 0.033(3) 0.003(3) -0.006(3) -0.001(2)
C(25) 0.033(3) 0.057(3) 0.039(3) -0.006(2) -0.004(2) -0.003(2)
C(26) 0.052(4) 0.034(3) 0.040(3) 0.007(2) 0.002(2) 0.002(2)
C(27) 0.045(4) 0.051(3) 0.025(3) -0.010(3) -0.010(2) 0.010(2)
C(28) 0.041(3) 0.068(4) 0.021(3) 0.004(3) 0.003(2) -0.002(2)
C(29) 0.070(4) 0.034(3) 0.032(3) -0.009(3) 0.005(3) 0.002(2)

loop_
_atom_type_symbol
_atom_type_description
_atom_type_scat_dispersion_real
_atom_type_scat_dispersion_imag
_atom_type_scat_source
C C 0.003 0.002
;
International Tables for Crystallography
(1992, Vol. C, Tables 4.2.6.8 and 6.1.1.4)
;
H H 0.000 0.000
;
International Tables for Crystallography
(1992, Vol. C, Table 6.1.1.4)
;
P P 0.102 0.094
;
International Tables for Crystallography
(1992, Vol. C, Tables 4.2.6.8 and 6.1.1.4)
;
Zr Zr -2.967 0.560
;
International Tables for Crystallography
(1992, Vol. C, Tables 4.2.6.8 and 6.1.1.4)
;
Ru Ru -1.259 0.836
;
International Tables for Crystallography
(1992, Vol. C, Tables 4.2.6.8 and 6.1.1.4)
;

loop_
_geom_angle_atom_site_label_1
_geom_angle_atom_site_label_2
_geom_angle_atom_site_label_3
_geom_angle
_geom_angle_publ_flag
Zr(1) Ru(1) P(1) 77.09(3) yes
Zr(1) Ru(1) P(2) 75.78(3) yes
Zr(1) Ru(1) C(19) 98.27(12) yes
Zr(1) Ru(1) C(20) 113.32(12) yes
Zr(1) Ru(1) C(21) 149.74(13) yes
Zr(1) Ru(1) C(22) 152.80(13) yes
Zr(1) Ru(1) C(23) 115.94(12) yes
P(1) Ru(1) P(2) 101.43(5) yes
P(1) Ru(1) C(19) 131.14(14) yes
P(1) Ru(1) C(20) 101.26(13) yes
P(1) Ru(1) C(21) 100.47(14) yes
P(1) Ru(1) C(22) 129.40(14) yes
P(1) Ru(1) C(23) 159.95(13) yes
P(2) Ru(1) C(19) 124.89(14) yes
P(2) Ru(1) C(20) 156.97(13) yes
P(2) Ru(1) C(21) 133.30(14) yes
P(2) Ru(1) C(22) 100.97(14) yes
P(2) Ru(1) C(23) 96.76(13) yes
C(19) Ru(1) C(20) 35.52(19) yes
C(19) Ru(1) C(21) 60.25(18) yes
C(19) Ru(1) C(22) 60.92(18) yes
C(19) Ru(1) C(23) 36.26(18) yes
C(20) Ru(1) C(21) 36.87(18) yes
C(20) Ru(1) C(22) 60.86(18) yes
C(20) Ru(1) C(23) 60.22(18) yes
C(21) Ru(1) C(22) 35.9(2) yes
C(21) Ru(1) C(23) 60.38(18) yes
C(22) Ru(1) C(23) 36.97(18) yes
Ru(1) Zr(1) C(1) 76.79(11) yes
Ru(1) Zr(1) C(2) 98.59(11) yes
Ru(1) Zr(1) C(3) 129.60(12) yes
Ru(1) Zr(1) C(4) 124.83(12) yes
Ru(1) Zr(1) C(5) 92.68(11) yes
Ru(1) Zr(1) C(10) 76.03(12) yes
Ru(1) Zr(1) C(11) 103.31(13) yes
Ru(1) Zr(1) C(12) 130.06(14) yes
Ru(1) Zr(1) C(13) 116.55(13) yes
Ru(1) Zr(1) C(14) 84.86(13) yes
Ru(1) Zr(1) C(29) 108.71(13) yes
C(1) Zr(1) C(2) 33.30(17) yes
C(1) Zr(1) C(3) 54.35(17) yes
C(1) Zr(1) C(4) 53.81(17) yes
C(1) Zr(1) C(5) 33.52(16) yes
C(1) Zr(1) C(10) 118.60(17) yes
C(1) Zr(1) C(11) 108.54(18) yes
C(1) Zr(1) C(12) 126.32(18) yes
C(1) Zr(1) C(13) 157.62(18) yes
C(1) Zr(1) C(14) 150.46(17) yes
C(1) Zr(1) C(29) 115.8(2) yes
C(2) Zr(1) C(3) 32.67(16) yes
C(2) Zr(1) C(4) 53.33(17) yes
C(2) Zr(1) C(5) 55.10(17) yes
C(2) Zr(1) C(10) 100.78(17) yes
C(2) Zr(1) C(11) 79.27(18) yes
C(2) Zr(1) C(12) 93.02(18) yes
C(2) Zr(1) C(13) 124.32(18) yes
C(2) Zr(1) C(14) 131.59(18) yes
C(2) Zr(1) C(29) 130.8(2) yes
C(3) Zr(1) C(4) 31.47(18) yes
C(3) Zr(1) C(5) 54.03(18) yes
C(3) Zr(1) C(10) 114.61(17) yes
C(3) Zr(1) C(11) 83.40(18) yes
C(3) Zr(1) C(12) 79.56(19) yes
C(3) Zr(1) C(13) 107.04(18) yes
C(3) Zr(1) C(14) 131.97(18) yes
C(3) Zr(1) C(29) 103.54(19) yes
C(4) Zr(1) C(5) 32.39(17) yes
C(4) Zr(1) C(10) 145.83(18) yes
C(4) Zr(1) C(11) 113.65(19) yes
C(4) Zr(1) C(12) 100.86(19) yes
C(4) Zr(1) C(13) 118.33(18) yes
C(4) Zr(1) C(14) 150.24(18) yes
C(4) Zr(1) C(29) 77.5(2) yes
C(5) Zr(1) C(10) 152.09(17) yes
C(5) Zr(1) C(11) 133.52(18) yes
C(5) Zr(1) C(12) 132.13(19) yes
C(5) Zr(1) C(13) 149.05(17) yes
C(5) Zr(1) C(14) 173.13(18) yes
C(5) Zr(1) C(29) 82.8(2) yes
C(10) Zr(1) C(11) 32.66(18) yes
C(10) Zr(1) C(12) 54.06(18) yes
C(10) Zr(1) C(13) 53.79(18) yes
C(10) Zr(1) C(14) 32.99(18) yes
C(10) Zr(1) C(29) 124.8(2) yes
C(11) Zr(1) C(12) 32.20(19) yes
C(11) Zr(1) C(13) 52.57(19) yes
C(11) Zr(1) C(14) 53.34(19) yes
C(11) Zr(1) C(29) 129.7(2) yes
C(12) Zr(1) C(13) 31.3(2) yes
C(12) Zr(1) C(14) 52.94(19) yes
C(12) Zr(1) C(29) 99.1(2) yes
C(13) Zr(1) C(14) 31.94(18) yes
C(13) Zr(1) C(29) 78.4(2) yes
C(14) Zr(1) C(29) 91.9(2) yes
Ru(1) P(1) C(1) 109.26(18) yes
Ru(1) P(1) C(6) 117.84(18) yes
Ru(1) P(1) C(8) 125.12(19) yes
C(1) P(1) C(6) 99.6(2) yes
C(1) P(1) C(8) 100.9(2) yes
C(6) P(1) C(8) 100.2(2) yes
Ru(1) P(2) C(10) 107.71(17) yes
Ru(1) P(2) C(15) 119.49(17) yes
Ru(1) P(2) C(17) 125.17(19) yes
C(10) P(2) C(15) 100.7(2) yes
C(10) P(2) C(17) 101.4(2) yes
C(15) P(2) C(17) 98.6(2) yes
Zr(1) C(1) P(1) 96.5(2) yes
Zr(1) C(1) C(2) 74.1(3) yes
Zr(1) C(1) C(5) 74.4(3) yes
P(1) C(1) C(2) 125.6(3) yes
P(1) C(1) C(5) 121.0(3) yes
C(2) C(1) C(5) 107.9(4) yes
Zr(1) C(2) C(1) 72.7(2) yes
Zr(1) C(2) C(3) 76.4(3) yes
C(1) C(2) C(3) 107.9(4) yes
Zr(1) C(3) C(2) 71.0(3) yes
Zr(1) C(3) C(4) 74.8(3) yes
C(2) C(3) C(4) 107.8(4) yes
Zr(1) C(4) C(3) 73.7(3) yes
Zr(1) C(4) C(5) 71.1(3) yes
C(3) C(4) C(5) 109.9(4) yes
Zr(1) C(5) C(1) 72.1(3) yes
Zr(1) C(5) C(4) 76.5(3) yes
C(1) C(5) C(4) 106.5(4) yes
P(1) C(6) C(7) 116.1(3) yes
P(1) C(8) C(9) 110.7(3) yes
Zr(1) C(10) P(2) 93.6(2) yes
Zr(1) C(10) C(11) 73.5(3) yes
Zr(1) C(10) C(14) 74.3(3) yes
P(2) C(10) C(11) 126.7(4) yes
P(2) C(10) C(14) 120.7(4) yes
C(11) C(10) C(14) 105.4(4) yes
Zr(1) C(11) C(10) 73.9(3) yes
Zr(1) C(11) C(12) 76.2(3) yes
C(10) C(11) C(12) 109.9(5) yes
Zr(1) C(12) C(11) 71.6(3) yes
Zr(1) C(12) C(13) 76.0(3) yes
C(11) C(12) C(13) 107.9(5) yes
Zr(1) C(13) C(12) 72.7(3) yes
Zr(1) C(13) C(14) 71.1(3) yes
C(12) C(13) C(14) 107.8(5) yes
Zr(1) C(14) C(10) 72.8(3) yes
Zr(1) C(14) C(13) 76.9(3) yes
C(10) C(14) C(13) 108.9(5) yes
P(2) C(15) C(16) 116.9(3) yes
P(2) C(17) C(18) 112.3(3) yes
Ru(1) C(19) C(20) 71.9(2) yes
Ru(1) C(19) C(23) 71.2(2) yes
Ru(1) C(19) C(24) 133.5(3) yes
C(20) C(19) C(23) 108.6(4) yes
C(20) C(19) C(24) 125.8(5) yes
C(23) C(19) C(24) 124.2(5) yes
Ru(1) C(20) C(19) 72.6(2) yes
Ru(1) C(20) C(21) 71.8(2) yes
Ru(1) C(20) C(25) 133.6(3) yes
C(19) C(20) C(21) 108.0(4) yes
C(19) C(20) C(25) 124.8(4) yes
C(21) C(20) C(25) 125.4(4) yes
Ru(1) C(21) C(20) 71.3(2) yes
Ru(1) C(21) C(22) 72.2(2) yes
Ru(1) C(21) C(26) 131.2(3) yes
C(20) C(21) C(22) 108.4(4) yes
C(20) C(21) C(26) 126.6(5) yes
C(22) C(21) C(26) 124.0(4) yes
Ru(1) C(22) C(21) 72.0(2) yes
Ru(1) C(22) C(23) 70.9(2) yes
Ru(1) C(22) C(27) 130.9(3) yes
C(21) C(22) C(23) 106.8(4) yes
C(21) C(22) C(27) 125.6(4) yes
C(23) C(22) C(27) 126.6(5) yes
Ru(1) C(23) C(19) 72.5(2) yes
Ru(1) C(23) C(22) 72.1(2) yes
Ru(1) C(23) C(28) 134.8(3) yes
C(19) C(23) C(22) 108.1(4) yes
C(19) C(23) C(28) 123.8(4) yes
C(22) C(23) C(28) 125.8(4) yes
Zr(1) C(2) H(1) 125.6 no
C(1) C(2) H(1) 125.6 no
C(3) C(2) H(1) 125.6 no
Zr(1) C(3) H(2) 125.9 no
C(2) C(3) H(2) 125.9 no
C(4) C(3) H(2) 125.9 no
Zr(1) C(4) H(3) 125.0 no
C(3) C(4) H(3) 125.0 no
C(5) C(4) H(3) 125.0 no
Zr(1) C(5) H(4) 126.2 no
C(1) C(5) H(4) 126.2 no
C(4) C(5) H(4) 126.2 no
P(1) C(6) H(5) 107.8 no
P(1) C(6) H(6) 107.8 no
C(7) C(6) H(5) 107.8 no
C(7) C(6) H(6) 107.8 no
H(5) C(6) H(6) 109.5 no
C(6) C(7) H(7) 109.5 no
C(6) C(7) H(8) 109.5 no
C(6) C(7) H(9) 109.5 no
H(7) C(7) H(8) 109.5 no
H(7) C(7) H(9) 109.5 no
H(8) C(7) H(9) 109.5 no
P(1) C(8) H(10) 109.2 no
P(1) C(8) H(11) 109.2 no
C(9) C(8) H(10) 109.2 no
C(9) C(8) H(11) 109.2 no
H(10) C(8) H(11) 109.5 no
C(8) C(9) H(12) 109.5 no
C(8) C(9) H(13) 109.5 no
C(8) C(9) H(14) 109.5 no
H(12) C(9) H(13) 109.5 no
H(12) C(9) H(14) 109.5 no
H(13) C(9) H(14) 109.5 no
Zr(1) C(11) H(15) 124.7 no
C(10) C(11) H(15) 124.7 no
C(12) C(11) H(15) 124.7 no
Zr(1) C(12) H(16) 125.7 no
C(11) C(12) H(16) 125.7 no
C(13) C(12) H(16) 125.7 no
Zr(1) C(13) H(17) 126.0 no
C(12) C(13) H(17) 126.0 no
C(14) C(13) H(17) 126.0 no
Zr(1) C(14) H(18) 125.1 no
C(10) C(14) H(18) 125.1 no
C(13) C(14) H(18) 125.1 no
P(2) C(15) H(19) 107.6 no
P(2) C(15) H(20) 107.6 no
C(16) C(15) H(19) 107.6 no
C(16) C(15) H(20) 107.6 no
H(19) C(15) H(20) 109.5 no
C(15) C(16) H(21) 109.5 no
C(15) C(16) H(22) 109.5 no
C(15) C(16) H(23) 109.5 no
H(21) C(16) H(22) 109.5 no
H(21) C(16) H(23) 109.5 no
H(22) C(16) H(23) 109.5 no
P(2) C(17) H(24) 108.8 no
P(2) C(17) H(25) 108.8 no
C(18) C(17) H(24) 108.8 no
C(18) C(17) H(25) 108.8 no
H(24) C(17) H(25) 109.5 no
C(17) C(18) H(26) 109.5 no
C(17) C(18) H(27) 109.5 no
C(17) C(18) H(28) 109.5 no
H(26) C(18) H(27) 109.5 no
H(26) C(18) H(28) 109.5 no
H(27) C(18) H(28) 109.5 no
C(19) C(24) H(29) 109(3) no
C(19) C(24) H(30) 109.5 no
C(19) C(24) H(31) 109.5 no
H(29) C(24) H(30) 109.5 no
H(29) C(24) H(31) 109.5 no
H(30) C(24) H(31) 109.5 no
C(20) C(25) H(32) 109.5 no
C(20) C(25) H(33) 109.5 no
C(20) C(25) H(34) 109.5 no
H(32) C(25) H(33) 109.5 no
H(32) C(25) H(34) 109.5 no
H(33) C(25) H(34) 109.5 no
C(21) C(26) H(35) 109.5 no
C(21) C(26) H(36) 109.5 no
C(21) C(26) H(37) 109.5 no
H(35) C(26) H(36) 109.5 no
H(35) C(26) H(37) 109.5 no
H(36) C(26) H(37) 109.5 no
C(22) C(27) H(38) 109.5 no
C(22) C(27) H(39) 109.5 no
C(22) C(27) H(40) 109.5 no
H(38) C(27) H(39) 109.5 no
H(38) C(27) H(40) 109.5 no
H(39) C(27) H(40) 109.5 no
C(23) C(28) H(41) 109.5 no
C(23) C(28) H(42) 109.5 no
C(23) C(28) H(43) 109.5 no
H(41) C(28) H(42) 109.5 no
H(41) C(28) H(43) 109.5 no
H(42) C(28) H(43) 109.5 no
Zr(1) C(29) H(44) 109.5 no
Zr(1) C(29) H(45) 109.5 no
Zr(1) C(29) H(46) 109.5 no
H(44) C(29) H(45) 109.5 no
H(44) C(29) H(46) 109.5 no
H(45) C(29) H(46) 109.5 no

loop_
_geom_bond_atom_site_label_1
_geom_bond_atom_site_label_2
_geom_bond_distance
_geom_bond_publ_flag
Ru(1) Zr(1) 2.8606(6) yes
Ru(1) P(1) 2.2584(15) yes
Ru(1) P(2) 2.2562(13) yes
Ru(1) C(19) 2.295(4) yes
Ru(1) C(20) 2.286(4) yes
Ru(1) C(21) 2.291(5) yes
Ru(1) C(22) 2.294(5) yes
Ru(1) C(23) 2.278(4) yes
Zr(1) C(1) 2.472(5) yes
Zr(1) C(2) 2.491(5) yes
Zr(1) C(3) 2.560(5) yes
Zr(1) C(4) 2.573(6) yes
Zr(1) C(5) 2.503(5) yes
Zr(1) C(10) 2.488(5) yes
Zr(1) C(11) 2.483(5) yes
Zr(1) C(12) 2.541(6) yes
Zr(1) C(13) 2.582(6) yes
Zr(1) C(14) 2.508(6) yes
Zr(1) C(29) 2.307(5) yes
P(1) C(1) 1.808(5) yes
P(1) C(6) 1.844(5) yes
P(1) C(8) 1.858(5) yes
P(2) C(10) 1.828(5) yes
P(2) C(15) 1.848(5) yes
P(2) C(17) 1.833(5) yes
C(1) C(2) 1.422(7) yes
C(1) C(5) 1.435(7) yes
C(2) C(3) 1.422(7) yes
C(3) C(4) 1.392(8) yes
C(4) C(5) 1.417(7) yes
C(6) C(7) 1.528(8) yes
C(8) C(9) 1.543(7) yes
C(10) C(11) 1.398(8) yes
C(10) C(14) 1.418(8) yes
C(11) C(12) 1.394(8) yes
C(12) C(13) 1.383(9) yes
C(13) C(14) 1.402(8) yes
C(15) C(16) 1.502(7) yes
C(17) C(18) 1.537(7) yes
C(19) C(20) 1.397(7) yes
C(19) C(23) 1.423(7) yes
C(19) C(24) 1.504(7) yes
C(20) C(21) 1.447(7) yes
C(20) C(25) 1.522(7) yes
C(21) C(22) 1.412(8) yes
C(21) C(26) 1.515(7) yes
C(22) C(23) 1.450(7) yes
C(22) C(27) 1.508(7) yes
C(23) C(28) 1.510(8) yes
C(2) H(1) 0.950 no
C(3) H(2) 0.950 no
C(4) H(3) 0.950 no
C(5) H(4) 0.950 no
C(6) H(5) 0.950 no
C(6) H(6) 0.950 no
C(7) H(7) 0.950 no
C(7) H(8) 0.950 no
C(7) H(9) 0.950 no
C(8) H(10) 0.950 no
C(8) H(11) 0.950 no
C(9) H(12) 0.950 no
C(9) H(13) 0.950 no
C(9) H(14) 0.950 no
C(11) H(15) 0.950 no
C(12) H(16) 0.950 no
C(13) H(17) 0.950 no
C(14) H(18) 0.950 no
C(15) H(19) 0.950 no
C(15) H(20) 0.950 no
C(16) H(21) 0.950 no
C(16) H(22) 0.950 no
C(16) H(23) 0.950 no
C(17) H(24) 0.950 no
C(17) H(25) 0.950 no
C(18) H(26) 0.950 no
C(18) H(27) 0.950 no
C(18) H(28) 0.950 no
C(24) H(29) 0.95(5) no
C(24) H(30) 0.950 no
C(24) H(31) 0.950 no
C(25) H(32) 0.950 no
C(25) H(33) 0.950 no
C(25) H(34) 0.950 no
C(26) H(35) 0.950 no
C(26) H(36) 0.950 no
C(26) H(37) 0.950 no
C(27) H(38) 0.950 no
C(27) H(39) 0.950 no
C(27) H(40) 0.950 no
C(28) H(41) 0.950 no
C(28) H(42) 0.950 no
C(28) H(43) 0.950 no
C(29) H(44) 0.950 no
C(29) H(45) 0.950 no
C(29) H(46) 0.950 no

loop_
_geom_contact_atom_site_label_1
_geom_contact_atom_site_label_2
_geom_contact_distance
_geom_contact_site_symmetry_2
C(4) C(7) 3.582(8) 3_765
C(7) C(4) 3.582(8) 3_765
C(11) C(11) 3.588(7) 3_665
C(2) H(36) 3.558 4_554
C(2) H(39) 3.285 4_554
C(3) H(8) 3.226 3_765
C(3) H(9) 3.490 3_765
C(3) H(39) 3.245 4_554
C(4) H(8) 3.370 3_765
C(4) H(9) 3.035 3_765
C(4) H(12) 3.508 1_565
C(4) H(13) 3.287 1_565
C(4) H(32) 3.486 2_755
C(5) H(32) 3.468 2_755
C(5) H(36) 3.090 2_755
C(7) H(2) 3.574 3_765
C(7) H(3) 3.200 3_765
C(7) H(29) 3.08(5) 2_745
C(7) H(36) 3.596 2_755
C(8) H(30) 2.914 4_554
C(9) H(3) 2.953 1_545
C(9) H(30) 3.139 4_554
C(9) H(33) 3.576 2_745
C(9) H(45) 3.031 1_545
C(10) H(38) 3.574 2_655
C(11) H(15) 3.217 3_665
C(12) H(15) 3.578 3_665
C(12) H(23) 3.178 3_665
C(12) H(24) 3.248 3_665
C(13) H(20) 3.363 2_655
C(13) H(42) 2.920 2_655
C(14) H(19) 3.288 2_655
C(14) H(20) 3.465 2_655
C(14) H(22) 3.374 2_655
C(14) H(38) 3.153 2_655
C(14) H(42) 3.359 2_655
C(15) H(17) 3.525 2_645
C(15) H(18) 3.071 2_645
C(16) H(16) 3.148 3_665
C(16) H(18) 3.256 2_645
C(16) H(31) 3.191 2_645
C(16) H(38) 3.488 2_655
C(16) H(39) 3.254 2_655
C(16) H(40) 3.567 2_655
C(16) H(41) 3.343 2_645
C(17) H(27) 3.505 3_655
C(17) H(43) 2.738 4_554
C(18) H(16) 3.480 1_545
C(18) H(17) 3.506 1_545
C(18) H(27) 3.016 3_655
C(18) H(43) 3.135 4_554
C(19) H(10) 3.520 4_555
C(19) H(11) 3.595 4_555
C(21) H(1) 3.302 4_555
C(22) H(1) 3.086 4_555
C(23) H(1) 3.429 4_555
C(24) H(7) 3.461 2_755
C(24) H(8) 3.395 2_755
C(24) H(10) 3.330 4_555
C(24) H(11) 3.453 4_555
C(24) H(13) 3.478 4_555
C(24) H(22) 3.151 2_655
C(25) H(3) 3.458 2_745
C(25) H(6) 3.488 2_755
C(25) H(7) 3.566 2_755
C(25) H(11) 3.518 4_555
C(25) H(12) 3.264 2_755
C(26) H(4) 2.986 2_745
C(26) H(5) 3.414 2_745
C(26) H(8) 3.470 2_745
C(26) H(34) 3.586 2_745
C(27) H(1) 3.292 4_555
C(27) H(21) 2.687 2_645
C(28) H(17) 3.363 2_645
C(28) H(22) 3.434 2_655
C(28) H(24) 3.504 4_555
C(28) H(25) 3.131 4_555
C(29) H(14) 3.395 1_565
C(29) H(35) 3.252 1_565
H(1) C(21) 3.302 4_554
H(1) C(22) 3.086 4_554
H(1) C(23) 3.429 4_554
H(1) C(27) 3.292 4_554
H(1) H(36) 3.421 4_554
H(1) H(38) 3.554 4_554
H(1) H(39) 2.769 4_554
H(1) H(43) 3.438 4_554
H(2) C(7) 3.574 3_765
H(2) H(8) 2.862 3_765
H(2) H(9) 3.530 3_765
H(2) H(13) 3.313 1_565
H(2) H(21) 3.571 3_665
H(2) H(35) 3.406 4_554
H(2) H(36) 3.559 4_554
H(2) H(39) 2.691 4_554
H(3) C(7) 3.200 3_765
H(3) C(9) 2.953 1_565
H(3) C(25) 3.458 2_755
H(3) H(7) 3.250 3_765
H(3) H(8) 3.155 3_765
H(3) H(9) 2.689 3_765
H(3) H(12) 2.589 1_565
H(3) H(13) 2.611 1_565
H(3) H(14) 3.215 1_565
H(3) H(32) 2.930 2_755
H(3) H(33) 3.109 2_755
H(4) C(26) 2.986 2_755
H(4) H(32) 2.916 2_755
H(4) H(35) 3.541 2_755
H(4) H(36) 2.243 2_755
H(4) H(37) 2.927 2_755
H(5) C(26) 3.414 2_755
H(5) H(35) 3.355 2_755
H(5) H(36) 3.065 2_755
H(5) H(37) 3.263 2_755
H(5) H(46) 3.406 2_745
H(6) C(25) 3.488 2_745
H(6) H(29) 3.385 2_745
H(6) H(33) 3.303 2_745
H(6) H(34) 2.818 2_745
H(6) H(46) 3.373 2_745
H(7) C(24) 3.461 2_745
H(7) C(25) 3.566 2_745
H(7) H(3) 3.250 3_765
H(7) H(11) 3.521 3_755
H(7) H(12) 3.061 3_755
H(7) H(13) 3.435 3_755
H(7) H(29) 2.749 2_745
H(7) H(30) 3.323 2_745
H(7) H(33) 2.894 2_745
H(7) H(34) 3.382 2_745
H(8) C(3) 3.226 3_765
H(8) C(4) 3.370 3_765
H(8) C(24) 3.395 2_745
H(8) C(26) 3.470 2_755
H(8) H(2) 2.862 3_765
H(8) H(3) 3.155 3_765
H(8) H(29) 2.651 2_745
H(8) H(30) 3.416 2_745
H(8) H(35) 3.051 2_755
H(8) H(36) 3.050 2_755
H(8) H(46) 3.156 2_745
H(9) C(3) 3.490 3_765
H(9) C(4) 3.035 3_765
H(9) H(2) 3.530 3_765
H(9) H(3) 2.689 3_765
H(9) H(33) 3.450 4_554
H(9) H(36) 3.573 2_755
H(10) C(19) 3.520 4_554
H(10) C(24) 3.330 4_554
H(10) H(30) 2.504 4_554
H(10) H(43) 3.131 4_554
H(11) C(19) 3.595 4_554
H(11) C(24) 3.453 4_554
H(11) C(25) 3.518 4_554
H(11) H(7) 3.521 3_755
H(11) H(30) 2.791 4_554
H(11) H(33) 2.725 4_554
H(12) C(4) 3.508 1_545
H(12) C(25) 3.264 2_745
H(12) H(3) 2.589 1_545
H(12) H(7) 3.061 3_755
H(12) H(30) 3.523 4_554
H(12) H(32) 3.348 2_745
H(12) H(33) 2.672 2_745
H(12) H(34) 3.278 2_745
H(12) H(45) 3.111 1_545
H(13) C(4) 3.287 1_545
H(13) C(24) 3.478 4_554
H(13) H(2) 3.313 1_545
H(13) H(3) 2.611 1_545
H(13) H(7) 3.435 3_755
H(13) H(30) 2.579 4_554
H(13) H(45) 2.981 1_545
H(14) C(29) 3.395 1_545
H(14) H(3) 3.215 1_545
H(14) H(44) 3.523 1_545
H(14) H(45) 2.521 1_545
H(15) C(11) 3.217 3_665
H(15) C(12) 3.578 3_665
H(15) H(15) 3.103 3_665
H(15) H(21) 3.542 3_665
H(15) H(38) 3.299 4_554
H(15) H(39) 3.246 4_554
H(15) H(43) 3.591 4_554
H(16) C(16) 3.148 3_665
H(16) C(18) 3.480 1_565
H(16) H(21) 3.199 3_665
H(16) H(22) 3.523 3_665
H(16) H(23) 2.366 3_665
H(16) H(24) 2.771 3_665
H(16) H(26) 3.228 1_565
H(16) H(27) 3.114 1_565
H(16) H(28) 3.543 1_565
H(17) C(15) 3.525 2_655
H(17) C(18) 3.506 1_565
H(17) C(28) 3.363 2_655
H(17) H(20) 2.844 2_655
H(17) H(21) 3.530 2_655
H(17) H(22) 3.451 2_655
H(17) H(26) 3.467 1_565
H(17) H(28) 2.919 1_565
H(17) H(40) 3.244 1_565
H(17) H(41) 3.467 2_655
H(17) H(42) 2.611 2_655
H(17) H(43) 3.577 2_655
H(18) C(15) 3.071 2_655
H(18) C(16) 3.256 2_655
H(18) H(19) 2.541 2_655
H(18) H(20) 3.027 2_655
H(18) H(22) 2.627 2_655
H(18) H(38) 2.973 2_655
H(18) H(42) 3.395 2_655
H(19) C(14) 3.288 2_645
H(19) H(18) 2.541 2_645
H(19) H(41) 2.979 2_645
H(20) C(13) 3.363 2_645
H(20) C(14) 3.465 2_645
H(20) H(17) 2.844 2_645
H(20) H(18) 3.027 2_645
H(21) C(27) 2.687 2_655
H(21) H(2) 3.571 3_665
H(21) H(15) 3.542 3_665
H(21) H(16) 3.199 3_665
H(21) H(17) 3.530 2_645
H(21) H(31) 3.460 2_645
H(21) H(38) 2.560 2_655
H(21) H(39) 2.356 2_655
H(21) H(40) 2.695 2_655
H(21) H(44) 3.511 2_645
H(22) C(14) 3.374 2_645
H(22) C(24) 3.151 2_645
H(22) C(28) 3.434 2_645
H(22) H(16) 3.523 3_665
H(22) H(17) 3.451 2_645
H(22) H(18) 2.627 2_645
H(22) H(30) 3.271 2_645
H(22) H(31) 2.289 2_645
H(22) H(39) 3.517 2_655
H(22) H(41) 2.587 2_645
H(22) H(43) 3.550 2_645
H(22) H(44) 3.233 2_645
H(23) C(12) 3.178 3_665
H(23) H(16) 2.366 3_665
H(23) H(27) 3.094 3_655
H(23) H(31) 3.556 2_645
H(23) H(41) 3.560 2_645
H(24) C(12) 3.248 3_665
H(24) C(28) 3.504 4_554
H(24) H(16) 2.771 3_665
H(24) H(27) 2.988 3_655
H(24) H(42) 3.576 4_554
H(24) H(43) 2.664 4_554
H(25) C(28) 3.131 4_554
H(25) H(42) 3.492 4_554
H(25) H(43) 2.213 4_554
H(26) H(16) 3.228 1_545
H(26) H(17) 3.467 1_545
H(26) H(30) 3.253 4_554
H(26) H(43) 3.217 4_554
H(27) C(17) 3.505 3_655
H(27) C(18) 3.016 3_655
H(27) H(16) 3.114 1_545
H(27) H(23) 3.094 3_655
H(27) H(24) 2.988 3_655
H(27) H(27) 2.196 3_655
H(27) H(28) 3.260 3_655
H(27) H(43) 2.878 4_554
H(28) H(16) 3.543 1_545
H(28) H(17) 2.919 1_545
H(28) H(27) 3.260 3_655
H(28) H(41) 3.280 2_645
H(29) C(7) 3.08(5) 2_755
H(29) H(6) 3.385 2_755
H(29) H(7) 2.749 2_755
H(29) H(8) 2.651 2_755
H(30) C(8) 2.914 4_555
H(30) C(9) 3.139 4_555
H(30) H(7) 3.323 2_755
H(30) H(8) 3.416 2_755
H(30) H(10) 2.504 4_555
H(30) H(11) 2.791 4_555
H(30) H(12) 3.523 4_555
H(30) H(13) 2.579 4_555
H(30) H(22) 3.271 2_655
H(30) H(26) 3.253 4_555
H(31) C(16) 3.191 2_655
H(31) H(21) 3.460 2_655
H(31) H(22) 2.289 2_655
H(31) H(23) 3.556 2_655
H(32) C(4) 3.486 2_745
H(32) C(5) 3.468 2_745
H(32) H(3) 2.930 2_745
H(32) H(4) 2.916 2_745
H(32) H(12) 3.348 2_755
H(32) H(45) 3.185 2_745
H(32) H(46) 3.352 2_745
H(33) C(9) 3.576 2_755
H(33) H(3) 3.109 2_745
H(33) H(6) 3.303 2_755
H(33) H(7) 2.894 2_755
H(33) H(9) 3.450 4_555
H(33) H(11) 2.725 4_555
H(33) H(12) 2.672 2_755
H(34) C(26) 3.586 2_755
H(34) H(6) 2.818 2_755
H(34) H(7) 3.382 2_755
H(34) H(12) 3.278 2_755
H(34) H(37) 2.839 2_755
H(35) C(29) 3.252 1_545
H(35) H(2) 3.406 4_555
H(35) H(4) 3.541 2_745
H(35) H(5) 3.355 2_745
H(35) H(8) 3.051 2_745
H(35) H(44) 2.972 1_545
H(35) H(45) 2.993 1_545
H(35) H(46) 3.252 1_545
H(36) C(2) 3.558 4_555
H(36) C(5) 3.090 2_745
H(36) C(7) 3.596 2_745
H(36) H(1) 3.421 4_555
H(36) H(2) 3.559 4_555
H(36) H(4) 2.243 2_745
H(36) H(5) 3.065 2_745
H(36) H(8) 3.050 2_745
H(36) H(9) 3.573 2_745
H(37) H(4) 2.927 2_745
H(37) H(5) 3.263 2_745
H(37) H(34) 2.839 2_745
H(37) H(45) 3.447 1_545
H(38) C(10) 3.574 2_645
H(38) C(14) 3.153 2_645
H(38) C(16) 3.488 2_645
H(38) H(1) 3.554 4_555
H(38) H(15) 3.299 4_555
H(38) H(18) 2.973 2_645
H(38) H(21) 2.560 2_645
H(39) C(2) 3.285 4_555
H(39) C(3) 3.245 4_555
H(39) C(16) 3.254 2_645
H(39) H(1) 2.769 4_555
H(39) H(2) 2.691 4_555
H(39) H(15) 3.246 4_555
H(39) H(21) 2.356 2_645
H(39) H(22) 3.517 2_645
H(39) H(44) 3.500 1_545
H(40) C(16) 3.567 2_645
H(40) H(17) 3.244 1_545
H(40) H(21) 2.695 2_645
H(40) H(44) 3.004 1_545
H(41) C(16) 3.343 2_655
H(41) H(17) 3.467 2_645
H(41) H(19) 2.979 2_655
H(41) H(22) 2.587 2_655
H(41) H(23) 3.560 2_655
H(41) H(28) 3.280 2_655
H(42) C(13) 2.920 2_645
H(42) C(14) 3.359 2_645
H(42) H(17) 2.611 2_645
H(42) H(18) 3.395 2_645
H(42) H(24) 3.576 4_555
H(42) H(25) 3.492 4_555
H(43) C(17) 2.738 4_555
H(43) C(18) 3.135 4_555
H(43) H(1) 3.438 4_555
H(43) H(10) 3.131 4_555
H(43) H(15) 3.591 4_555
H(43) H(17) 3.577 2_645
H(43) H(22) 3.550 2_655
H(43) H(24) 2.664 4_555
H(43) H(25) 2.213 4_555
H(43) H(26) 3.217 4_555
H(43) H(27) 2.878 4_555
H(44) H(14) 3.523 1_565
H(44) H(21) 3.511 2_655
H(44) H(22) 3.233 2_655
H(44) H(35) 2.972 1_565
H(44) H(39) 3.500 1_565
H(44) H(40) 3.004 1_565
H(45) C(9) 3.031 1_565
H(45) H(12) 3.111 1_565
H(45) H(13) 2.981 1_565
H(45) H(14) 2.521 1_565
H(45) H(32) 3.185 2_755
H(45) H(35) 2.993 1_565
H(45) H(37) 3.447 1_565
H(46) H(5) 3.406 2_755
H(46) H(6) 3.373 2_755
H(46) H(8) 3.156 2_755
H(46) H(32) 3.352 2_755
H(46) H(35) 3.252 1_565

loop_
_geom_torsion_atom_site_label_1
_geom_torsion_atom_site_label_2
_geom_torsion_atom_site_label_3
_geom_torsion_atom_site_label_4
_geom_torsion
Zr(1) Ru(1) P(1) C(1) 4.92(18)
Zr(1) Ru(1) P(1) C(6) 117.5(2)
Zr(1) Ru(1) P(1) C(8) -114.5(2)
P(1) Ru(1) Zr(1) C(1) -3.49(12)
P(1) Ru(1) Zr(1) C(2) 21.86(13)
P(1) Ru(1) Zr(1) C(3) 10.35(17)
P(1) Ru(1) Zr(1) C(4) -29.03(16)
P(1) Ru(1) Zr(1) C(5) -33.23(12)
P(1) Ru(1) Zr(1) C(10) 120.92(13)
P(1) Ru(1) Zr(1) C(11) 102.78(14)
P(1) Ru(1) Zr(1) C(12) 123.21(19)
P(1) Ru(1) Zr(1) C(13) 157.33(15)
P(1) Ru(1) Zr(1) C(14) 153.20(14)
P(1) Ru(1) Zr(1) C(29) -116.57(18)
Zr(1) Ru(1) P(2) C(10) -21.59(19)
Zr(1) Ru(1) P(2) C(15) -135.5(2)
Zr(1) Ru(1) P(2) C(17) 97.0(2)
P(2) Ru(1) Zr(1) C(1) -109.02(12)
P(2) Ru(1) Zr(1) C(2) -83.67(13)
P(2) Ru(1) Zr(1) C(3) -95.18(17)
P(2) Ru(1) Zr(1) C(4) -134.57(16)
P(2) Ru(1) Zr(1) C(5) -138.77(12)
P(2) Ru(1) Zr(1) C(10) 15.38(13)
P(2) Ru(1) Zr(1) C(11) -2.75(14)
P(2) Ru(1) Zr(1) C(12) 17.67(19)
P(2) Ru(1) Zr(1) C(13) 51.80(15)
P(2) Ru(1) Zr(1) C(14) 47.66(14)
P(2) Ru(1) Zr(1) C(29) 137.89(18)
Zr(1) Ru(1) C(19) C(20) -119.0(2)
Zr(1) Ru(1) C(19) C(23) 123.3(2)
Zr(1) Ru(1) C(19) C(24) 3.5(5)
C(19) Ru(1) Zr(1) C(1) 126.96(18)
C(19) Ru(1) Zr(1) C(2) 152.31(19)
C(19) Ru(1) Zr(1) C(3) 140.8(2)
C(19) Ru(1) Zr(1) C(4) 101.4(2)
C(19) Ru(1) Zr(1) C(5) 97.22(19)
C(19) Ru(1) Zr(1) C(10) -108.63(19)
C(19) Ru(1) Zr(1) C(11) -126.8(2)
C(19) Ru(1) Zr(1) C(12) -106.3(2)
C(19) Ru(1) Zr(1) C(13) -72.2(2)
C(19) Ru(1) Zr(1) C(14) -76.36(19)
C(19) Ru(1) Zr(1) C(29) 13.9(2)
Zr(1) Ru(1) C(20) C(19) 70.5(3)
Zr(1) Ru(1) C(20) C(21) -173.1(2)
Zr(1) Ru(1) C(20) C(25) -51.3(5)
C(20) Ru(1) Zr(1) C(1) 93.37(19)
C(20) Ru(1) Zr(1) C(2) 118.72(19)
C(20) Ru(1) Zr(1) C(3) 107.2(2)
C(20) Ru(1) Zr(1) C(4) 67.8(2)
C(20) Ru(1) Zr(1) C(5) 63.63(19)
C(20) Ru(1) Zr(1) C(10) -142.22(19)
C(20) Ru(1) Zr(1) C(11) -160.4(2)
C(20) Ru(1) Zr(1) C(12) -139.9(2)
C(20) Ru(1) Zr(1) C(13) -105.8(2)
C(20) Ru(1) Zr(1) C(14) -109.95(19)
C(20) Ru(1) Zr(1) C(29) -19.7(2)
Zr(1) Ru(1) C(21) C(20) 12.6(4)
Zr(1) Ru(1) C(21) C(22) 129.9(2)
Zr(1) Ru(1) C(21) C(26) -110.2(4)
C(21) Ru(1) Zr(1) C(1) 85.2(3)
C(21) Ru(1) Zr(1) C(2) 110.5(3)
C(21) Ru(1) Zr(1) C(3) 99.0(3)
C(21) Ru(1) Zr(1) C(4) 59.6(3)
C(21) Ru(1) Zr(1) C(5) 55.4(3)
C(21) Ru(1) Zr(1) C(10) -150.4(3)
C(21) Ru(1) Zr(1) C(11) -168.5(3)
C(21) Ru(1) Zr(1) C(12) -148.1(3)
C(21) Ru(1) Zr(1) C(13) -114.0(3)
C(21) Ru(1) Zr(1) C(14) -118.1(3)
C(21) Ru(1) Zr(1) C(29) -27.9(3)
Zr(1) Ru(1) C(22) C(21) -122.3(3)
Zr(1) Ru(1) C(22) C(23) -6.5(4)
Zr(1) Ru(1) C(22) C(27) 115.9(4)
C(22) Ru(1) Zr(1) C(1) 164.6(3)
C(22) Ru(1) Zr(1) C(2) -170.0(3)
C(22) Ru(1) Zr(1) C(3) 178.5(3)
C(22) Ru(1) Zr(1) C(4) 139.1(3)
C(22) Ru(1) Zr(1) C(5) 134.9(3)
C(22) Ru(1) Zr(1) C(10) -71.0(3)
C(22) Ru(1) Zr(1) C(11) -89.1(3)
C(22) Ru(1) Zr(1) C(12) -68.7(3)
C(22) Ru(1) Zr(1) C(13) -34.6(3)
C(22) Ru(1) Zr(1) C(14) -38.7(3)
C(22) Ru(1) Zr(1) C(29) 51.5(3)
Zr(1) Ru(1) C(23) C(19) -66.9(3)
Zr(1) Ru(1) C(23) C(22) 176.7(2)
Zr(1) Ru(1) C(23) C(28) 53.6(5)
C(23) Ru(1) Zr(1) C(1) 160.30(18)
C(23) Ru(1) Zr(1) C(2) -174.35(19)
C(23) Ru(1) Zr(1) C(3) 174.1(2)
C(23) Ru(1) Zr(1) C(4) 134.8(2)
C(23) Ru(1) Zr(1) C(5) 130.56(18)
C(23) Ru(1) Zr(1) C(10) -75.29(19)
C(23) Ru(1) Zr(1) C(11) -93.43(19)
C(23) Ru(1) Zr(1) C(12) -73.0(2)
C(23) Ru(1) Zr(1) C(13) -38.9(2)
C(23) Ru(1) Zr(1) C(14) -43.02(19)
C(23) Ru(1) Zr(1) C(29) 47.2(2)
P(1) Ru(1) P(2) C(10) -94.94(19)
P(1) Ru(1) P(2) C(15) 151.2(2)
P(1) Ru(1) P(2) C(17) 23.6(2)
P(2) Ru(1) P(1) C(1) 77.25(18)
P(2) Ru(1) P(1) C(6) -170.1(2)
P(2) Ru(1) P(1) C(8) -42.1(2)
P(1) Ru(1) C(19) C(20) -39.0(3)
P(1) Ru(1) C(19) C(23) -156.6(2)
P(1) Ru(1) C(19) C(24) 83.6(5)
C(19) Ru(1) P(1) C(1) -84.8(2)
C(19) Ru(1) P(1) C(6) 27.8(2)
C(19) Ru(1) P(1) C(8) 155.8(2)
P(1) Ru(1) C(20) C(19) 151.1(2)
P(1) Ru(1) C(20) C(21) -92.5(3)
P(1) Ru(1) C(20) C(25) 29.4(5)
C(20) Ru(1) P(1) C(1) -106.7(2)
C(20) Ru(1) P(1) C(6) 5.9(2)
C(20) Ru(1) P(1) C(8) 133.9(2)
P(1) Ru(1) C(21) C(20) 94.9(2)
P(1) Ru(1) C(21) C(22) -147.8(2)
P(1) Ru(1) C(21) C(26) -27.9(5)
C(21) Ru(1) P(1) C(1) -144.3(2)
C(21) Ru(1) P(1) C(6) -31.7(2)
C(21) Ru(1) P(1) C(8) 96.4(2)
P(1) Ru(1) C(22) C(21) 42.7(3)
P(1) Ru(1) C(22) C(23) 158.5(2)
P(1) Ru(1) C(22) C(27) -79.2(5)
C(22) Ru(1) P(1) C(1) -168.1(2)
C(22) Ru(1) P(1) C(6) -55.5(2)
C(22) Ru(1) P(1) C(8) 72.5(2)
P(1) Ru(1) C(23) C(19) 60.6(5)
P(1) Ru(1) C(23) C(22) -55.8(5)
P(1) Ru(1) C(23) C(28) -178.9(3)
C(23) Ru(1) P(1) C(1) -128.0(4)
C(23) Ru(1) P(1) C(6) -15.4(4)
C(23) Ru(1) P(1) C(8) 112.6(4)
P(2) Ru(1) C(19) C(20) 162.6(2)
P(2) Ru(1) C(19) C(23) 44.9(3)
P(2) Ru(1) C(19) C(24) -74.9(5)
C(19) Ru(1) P(2) C(10) 68.6(2)
C(19) Ru(1) P(2) C(15) -45.2(2)
C(19) Ru(1) P(2) C(17) -172.8(2)
P(2) Ru(1) C(20) C(19) -38.8(5)
P(2) Ru(1) C(20) C(21) 77.6(4)
P(2) Ru(1) C(20) C(25) -160.6(3)
C(20) Ru(1) P(2) C(10) 95.0(3)
C(20) Ru(1) P(2) C(15) -18.9(4)
C(20) Ru(1) P(2) C(17) -146.5(3)
P(2) Ru(1) C(21) C(20) -148.3(2)
P(2) Ru(1) C(21) C(22) -31.0(3)
P(2) Ru(1) C(21) C(26) 88.9(5)
C(21) Ru(1) P(2) C(10) 148.6(2)
C(21) Ru(1) P(2) C(15) 34.7(2)
C(21) Ru(1) P(2) C(17) -92.8(2)
P(2) Ru(1) C(22) C(21) 157.6(2)
P(2) Ru(1) C(22) C(23) -86.7(2)
P(2) Ru(1) C(22) C(27) 35.7(5)
C(22) Ru(1) P(2) C(10) 130.7(2)
C(22) Ru(1) P(2) C(15) 16.8(2)
C(22) Ru(1) P(2) C(17) -110.7(2)
P(2) Ru(1) C(23) C(19) -144.3(2)
P(2) Ru(1) C(23) C(22) 99.3(2)
P(2) Ru(1) C(23) C(28) -23.8(5)
C(23) Ru(1) P(2) C(10) 93.5(2)
C(23) Ru(1) P(2) C(15) -20.4(2)
C(23) Ru(1) P(2) C(17) -147.9(2)
C(19) Ru(1) C(20) C(21) 116.4(4)
C(19) Ru(1) C(20) C(25) -121.8(6)
C(20) Ru(1) C(19) C(23) -117.7(4)
C(20) Ru(1) C(19) C(24) 122.5(7)
C(19) Ru(1) C(21) C(20) -36.8(3)
C(19) Ru(1) C(21) C(22) 80.5(3)
C(19) Ru(1) C(21) C(26) -159.6(5)
C(21) Ru(1) C(19) C(20) 38.3(3)
C(21) Ru(1) C(19) C(23) -79.4(3)
C(21) Ru(1) C(19) C(24) 160.8(6)
C(19) Ru(1) C(22) C(21) -78.5(3)
C(19) Ru(1) C(22) C(23) 37.3(2)
C(19) Ru(1) C(22) C(27) 159.6(5)
C(22) Ru(1) C(19) C(20) 79.6(3)
C(22) Ru(1) C(19) C(23) -38.0(2)
C(22) Ru(1) C(19) C(24) -157.8(6)
C(19) Ru(1) C(23) C(22) -116.4(4)
C(19) Ru(1) C(23) C(28) 120.5(6)
C(23) Ru(1) C(19) C(20) 117.7(4)
C(23) Ru(1) C(19) C(24) -119.8(6)
C(20) Ru(1) C(21) C(22) 117.3(4)
C(20) Ru(1) C(21) C(26) -122.8(6)
C(21) Ru(1) C(20) C(19) -116.4(4)
C(21) Ru(1) C(20) C(25) 121.9(6)
C(20) Ru(1) C(22) C(21) -37.6(2)
C(20) Ru(1) C(22) C(23) 78.2(3)
C(20) Ru(1) C(22) C(27) -159.5(5)
C(22) Ru(1) C(20) C(19) -79.8(3)
C(22) Ru(1) C(20) C(21) 36.6(3)
C(22) Ru(1) C(20) C(25) 158.4(5)
C(20) Ru(1) C(23) C(19) 36.3(2)
C(20) Ru(1) C(23) C(22) -80.1(3)
C(20) Ru(1) C(23) C(28) 156.9(5)
C(23) Ru(1) C(20) C(19) -37.1(3)
C(23) Ru(1) C(20) C(21) 79.3(3)
C(23) Ru(1) C(20) C(25) -158.9(5)
C(21) Ru(1) C(22) C(23) 115.8(4)
C(21) Ru(1) C(22) C(27) -121.9(6)
C(22) Ru(1) C(21) C(20) -117.3(4)
C(22) Ru(1) C(21) C(26) 119.9(6)
C(21) Ru(1) C(23) C(19) 79.1(3)
C(21) Ru(1) C(23) C(22) -37.4(2)
C(21) Ru(1) C(23) C(28) -160.4(5)
C(23) Ru(1) C(21) C(20) -78.8(3)
C(23) Ru(1) C(21) C(22) 38.5(2)
C(23) Ru(1) C(21) C(26) 158.4(5)
C(22) Ru(1) C(23) C(19) 116.4(4)
C(22) Ru(1) C(23) C(28) -123.1(6)
C(23) Ru(1) C(22) C(21) -115.8(4)
C(23) Ru(1) C(22) C(27) 122.3(6)
Ru(1) Zr(1) C(1) P(1) 4.27(15)
Ru(1) Zr(1) C(1) C(2) 129.5(2)
Ru(1) Zr(1) C(1) C(5) -116.2(2)
Ru(1) Zr(1) C(2) C(1) -49.4(2)
Ru(1) Zr(1) C(2) C(3) -163.5(2)
Ru(1) Zr(1) C(3) C(2) 21.4(3)
Ru(1) Zr(1) C(3) C(4) -93.9(3)
Ru(1) Zr(1) C(4) C(3) 110.5(3)
Ru(1) Zr(1) C(4) C(5) -7.8(3)
Ru(1) Zr(1) C(5) C(1) 61.0(2)
Ru(1) Zr(1) C(5) C(4) 173.6(3)
Ru(1) Zr(1) C(10) P(2) -18.55(15)
Ru(1) Zr(1) C(10) C(11) -145.9(3)
Ru(1) Zr(1) C(10) C(14) 102.3(3)
Ru(1) Zr(1) C(11) C(10) 34.0(3)
Ru(1) Zr(1) C(11) C(12) 149.9(3)
Ru(1) Zr(1) C(12) C(11) -39.6(4)
Ru(1) Zr(1) C(12) C(13) 75.0(3)
Ru(1) Zr(1) C(13) C(12) -124.3(3)
Ru(1) Zr(1) C(13) C(14) -7.8(3)
Ru(1) Zr(1) C(14) C(10) -72.2(3)
Ru(1) Zr(1) C(14) C(13) 173.0(3)
C(1) Zr(1) C(2) C(3) -114.1(4)
C(2) Zr(1) C(1) P(1) -125.3(3)
C(2) Zr(1) C(1) C(5) 114.3(4)
C(1) Zr(1) C(3) C(2) 38.1(3)
C(1) Zr(1) C(3) C(4) -77.3(3)
C(3) Zr(1) C(1) P(1) -162.6(3)
C(3) Zr(1) C(1) C(2) -37.3(2)
C(3) Zr(1) C(1) C(5) 76.9(3)
C(1) Zr(1) C(4) C(3) 79.2(3)
C(1) Zr(1) C(4) C(5) -39.2(3)
C(4) Zr(1) C(1) P(1) 158.3(3)
C(4) Zr(1) C(1) C(2) -76.5(3)
C(4) Zr(1) C(1) C(5) 37.8(3)
C(1) Zr(1) C(5) C(4) 112.6(4)
C(5) Zr(1) C(1) P(1) 120.4(3)
C(5) Zr(1) C(1) C(2) -114.3(4)
C(1) Zr(1) C(10) P(2) 47.6(2)
C(1) Zr(1) C(10) C(11) -79.7(3)
C(1) Zr(1) C(10) C(14) 168.5(3)
C(10) Zr(1) C(1) P(1) -61.5(2)
C(10) Zr(1) C(1) C(2) 63.8(3)
C(10) Zr(1) C(1) C(5) 178.0(2)
C(1) Zr(1) C(11) C(10) 114.4(3)
C(1) Zr(1) C(11) C(12) -129.8(3)
C(11) Zr(1) C(1) P(1) -95.6(2)
C(11) Zr(1) C(1) C(2) 29.7(3)
C(11) Zr(1) C(1) C(5) 144.0(3)
C(1) Zr(1) C(12) C(11) 64.7(4)
C(1) Zr(1) C(12) C(13) 179.3(3)
C(12) Zr(1) C(1) P(1) -126.1(2)
C(12) Zr(1) C(1) C(2) -0.8(3)
C(12) Zr(1) C(1) C(5) 113.4(3)
C(1) Zr(1) C(13) C(12) -1.4(6)
C(1) Zr(1) C(13) C(14) 115.1(5)
C(13) Zr(1) C(1) P(1) -125.2(4)
C(13) Zr(1) C(1) C(2) 0.1(4)
C(13) Zr(1) C(1) C(5) 114.3(4)
C(1) Zr(1) C(14) C(10) -20.8(5)
C(1) Zr(1) C(14) C(13) -135.6(3)
C(14) Zr(1) C(1) P(1) -48.8(4)
C(14) Zr(1) C(1) C(2) 76.5(4)
C(14) Zr(1) C(1) C(5) -169.3(3)
C(29) Zr(1) C(1) P(1) 108.9(2)
C(29) Zr(1) C(1) C(2) -125.8(3)
C(29) Zr(1) C(1) C(5) -11.5(3)
C(2) Zr(1) C(3) C(4) -115.4(4)
C(3) Zr(1) C(2) C(1) 114.1(4)
C(2) Zr(1) C(4) C(3) 37.5(3)
C(2) Zr(1) C(4) C(5) -80.9(3)
C(4) Zr(1) C(2) C(1) 78.0(3)
C(4) Zr(1) C(2) C(3) -36.0(3)
C(2) Zr(1) C(5) C(1) -37.6(2)
C(2) Zr(1) C(5) C(4) 75.0(3)
C(5) Zr(1) C(2) C(1) 37.9(2)
C(5) Zr(1) C(2) C(3) -76.2(3)
C(2) Zr(1) C(10) P(2) 77.7(2)
C(2) Zr(1) C(10) C(11) -49.6(3)
C(2) Zr(1) C(10) C(14) -161.4(3)
C(10) Zr(1) C(2) C(1) -126.7(3)
C(10) Zr(1) C(2) C(3) 119.2(3)
C(2) Zr(1) C(11) C(10) 130.4(3)
C(2) Zr(1) C(11) C(12) -113.7(3)
C(11) Zr(1) C(2) C(1) -151.4(3)
C(11) Zr(1) C(2) C(3) 94.5(3)
C(2) Zr(1) C(12) C(11) 64.3(3)
C(2) Zr(1) C(12) C(13) 178.9(3)
C(12) Zr(1) C(2) C(1) 179.3(3)
C(12) Zr(1) C(2) C(3) 65.3(3)
C(2) Zr(1) C(13) C(12) -1.4(4)
C(2) Zr(1) C(13) C(14) 115.1(3)
C(13) Zr(1) C(2) C(1) -179.97(19)
C(13) Zr(1) C(2) C(3) 66.0(3)
C(2) Zr(1) C(14) C(10) 24.8(4)
C(2) Zr(1) C(14) C(13) -90.1(3)
C(14) Zr(1) C(2) C(1) -140.1(3)
C(14) Zr(1) C(2) C(3) 105.8(3)
C(29) Zr(1) C(2) C(1) 74.5(3)
C(29) Zr(1) C(2) C(3) -39.5(4)
C(3) Zr(1) C(4) C(5) -118.4(4)
C(4) Zr(1) C(3) C(2) 115.4(4)
C(3) Zr(1) C(5) C(1) -78.0(3)
C(3) Zr(1) C(5) C(4) 34.6(3)
C(5) Zr(1) C(3) C(2) 79.7(3)
C(5) Zr(1) C(3) C(4) -35.6(3)
C(3) Zr(1) C(10) P(2) 108.9(2)
C(3) Zr(1) C(10) C(11) -18.4(3)
C(3) Zr(1) C(10) C(14) -130.2(3)
C(10) Zr(1) C(3) C(2) -70.5(3)
C(10) Zr(1) C(3) C(4) 174.1(3)
C(3) Zr(1) C(11) C(10) 163.2(3)
C(3) Zr(1) C(11) C(12) -80.9(3)
C(11) Zr(1) C(3) C(2) -80.4(3)
C(11) Zr(1) C(3) C(4) 164.2(3)
C(3) Zr(1) C(12) C(11) 94.2(3)
C(3) Zr(1) C(12) C(13) -151.2(3)
C(12) Zr(1) C(3) C(2) -112.7(3)
C(12) Zr(1) C(3) C(4) 131.9(3)
C(3) Zr(1) C(13) C(12) 29.7(3)
C(3) Zr(1) C(13) C(14) 146.1(3)
C(13) Zr(1) C(3) C(2) -127.9(3)
C(13) Zr(1) C(3) C(4) 116.7(3)
C(3) Zr(1) C(14) C(10) 69.1(3)
C(3) Zr(1) C(14) C(13) -45.8(4)
C(14) Zr(1) C(3) C(2) -104.6(3)
C(14) Zr(1) C(3) C(4) 140.1(3)
C(29) Zr(1) C(3) C(2) 150.3(3)
C(29) Zr(1) C(3) C(4) 34.9(3)
C(4) Zr(1) C(5) C(1) -112.6(4)
C(5) Zr(1) C(4) C(3) 118.4(4)
C(4) Zr(1) C(10) P(2) 114.4(2)
C(4) Zr(1) C(10) C(11) -12.9(5)
C(4) Zr(1) C(10) C(14) -124.7(3)
C(10) Zr(1) C(4) C(3) -9.6(5)
C(10) Zr(1) C(4) C(5) -127.9(3)
C(4) Zr(1) C(11) C(10) 172.1(3)
C(4) Zr(1) C(11) C(12) -72.0(3)
C(11) Zr(1) C(4) C(3) -17.1(3)
C(11) Zr(1) C(4) C(5) -135.5(3)
C(4) Zr(1) C(12) C(11) 117.5(3)
C(4) Zr(1) C(12) C(13) -127.9(3)
C(12) Zr(1) C(4) C(3) -48.2(3)
C(12) Zr(1) C(4) C(5) -166.6(3)
C(4) Zr(1) C(13) C(12) 61.7(3)
C(4) Zr(1) C(13) C(14) 178.1(3)
C(13) Zr(1) C(4) C(3) -75.9(3)
C(13) Zr(1) C(4) C(5) 165.7(3)
C(4) Zr(1) C(14) C(10) 111.5(4)
C(4) Zr(1) C(14) C(13) -3.3(5)
C(14) Zr(1) C(4) C(3) -74.0(4)
C(14) Zr(1) C(4) C(5) 167.7(3)
C(29) Zr(1) C(4) C(3) -145.2(3)
C(29) Zr(1) C(4) C(5) 96.4(3)
C(5) Zr(1) C(10) P(2) 49.9(4)
C(5) Zr(1) C(10) C(11) -77.4(4)
C(5) Zr(1) C(10) C(14) 170.8(3)
C(10) Zr(1) C(5) C(1) -3.7(5)
C(10) Zr(1) C(5) C(4) 108.9(4)
C(5) Zr(1) C(11) C(10) 140.9(3)
C(5) Zr(1) C(11) C(12) -103.2(3)
C(11) Zr(1) C(5) C(1) -50.2(3)
C(11) Zr(1) C(5) C(4) 62.3(3)
C(5) Zr(1) C(12) C(11) 107.8(3)
C(5) Zr(1) C(12) C(13) -137.6(3)
C(12) Zr(1) C(5) C(1) -94.6(3)
C(12) Zr(1) C(5) C(4) 17.9(4)
C(5) Zr(1) C(13) C(12) 76.6(4)
C(5) Zr(1) C(13) C(14) -166.9(3)
C(13) Zr(1) C(5) C(1) -137.6(3)
C(13) Zr(1) C(5) C(4) -25.0(5)
C(5) Zr(1) C(14) C(10) -141.4(13)
C(5) Zr(1) C(14) C(13) 103.8(14)
C(14) Zr(1) C(5) C(1) 129.8(13)
C(14) Zr(1) C(5) C(4) -117.7(14)
C(29) Zr(1) C(5) C(1) 169.5(3)
C(29) Zr(1) C(5) C(4) -77.9(3)
C(10) Zr(1) C(11) C(12) 115.9(5)
C(11) Zr(1) C(10) P(2) 127.3(4)
C(11) Zr(1) C(10) C(14) -111.8(4)
C(10) Zr(1) C(12) C(11) -36.8(3)
C(10) Zr(1) C(12) C(13) 77.7(3)
C(12) Zr(1) C(10) P(2) 163.6(3)
C(12) Zr(1) C(10) C(11) 36.3(3)
C(12) Zr(1) C(10) C(14) -75.5(3)
C(10) Zr(1) C(13) C(12) -78.7(3)
C(10) Zr(1) C(13) C(14) 37.8(3)
C(13) Zr(1) C(10) P(2) -157.4(3)
C(13) Zr(1) C(10) C(11) 75.3(3)
C(13) Zr(1) C(10) C(14) -36.5(3)
C(10) Zr(1) C(14) C(13) -114.9(4)
C(14) Zr(1) C(10) P(2) -120.9(4)
C(14) Zr(1) C(10) C(11) 111.8(4)
C(29) Zr(1) C(10) P(2) -121.8(2)
C(29) Zr(1) C(10) C(11) 110.9(3)
C(29) Zr(1) C(10) C(14) -0.9(4)
C(11) Zr(1) C(12) C(13) 114.6(5)
C(12) Zr(1) C(11) C(10) -115.9(5)
C(11) Zr(1) C(13) C(12) -37.6(3)
C(11) Zr(1) C(13) C(14) 78.9(3)
C(13) Zr(1) C(11) C(10) -79.4(3)
C(13) Zr(1) C(11) C(12) 36.5(3)
C(11) Zr(1) C(14) C(10) 38.6(3)
C(11) Zr(1) C(14) C(13) -76.2(3)
C(14) Zr(1) C(11) C(10) -39.1(3)
C(14) Zr(1) C(11) C(12) 76.8(3)
C(29) Zr(1) C(11) C(10) -94.6(3)
C(29) Zr(1) C(11) C(12) 21.2(4)
C(12) Zr(1) C(13) C(14) 116.5(5)
C(13) Zr(1) C(12) C(11) -114.6(5)
C(12) Zr(1) C(14) C(10) 79.2(3)
C(12) Zr(1) C(14) C(13) -35.7(3)
C(14) Zr(1) C(12) C(11) -78.2(3)
C(14) Zr(1) C(12) C(13) 36.4(3)
C(29) Zr(1) C(12) C(11) -163.6(3)
C(29) Zr(1) C(12) C(13) -49.0(3)
C(13) Zr(1) C(14) C(10) 114.9(4)
C(14) Zr(1) C(13) C(12) -116.5(5)
C(29) Zr(1) C(13) C(12) 130.5(3)
C(29) Zr(1) C(13) C(14) -113.1(3)
C(29) Zr(1) C(14) C(10) 179.2(3)
C(29) Zr(1) C(14) C(13) 64.4(3)
Ru(1) P(1) C(1) Zr(1) -5.6(2)
Ru(1) P(1) C(1) C(2) -80.6(4)
Ru(1) P(1) C(1) C(5) 70.1(4)
Ru(1) P(1) C(6) C(7) -173.0(3)
Ru(1) P(1) C(8) C(9) -69.4(4)
C(1) P(1) C(6) C(7) -55.1(4)
C(6) P(1) C(1) Zr(1) -129.7(2)
C(6) P(1) C(1) C(2) 155.3(4)
C(6) P(1) C(1) C(5) -54.0(4)
C(1) P(1) C(8) C(9) 167.5(4)
C(8) P(1) C(1) Zr(1) 127.9(2)
C(8) P(1) C(1) C(2) 52.9(5)
C(8) P(1) C(1) C(5) -156.4(4)
C(6) P(1) C(8) C(9) 65.6(4)
C(8) P(1) C(6) C(7) 47.9(4)
Ru(1) P(2) C(10) Zr(1) 24.26(19)
Ru(1) P(2) C(10) C(11) 96.3(4)
Ru(1) P(2) C(10) C(14) -49.5(5)
Ru(1) P(2) C(15) C(16) 172.2(3)
Ru(1) P(2) C(17) C(18) 71.2(4)
C(10) P(2) C(15) C(16) 54.6(4)
C(15) P(2) C(10) Zr(1) 150.2(2)
C(15) P(2) C(10) C(11) -137.8(5)
C(15) P(2) C(10) C(14) 76.4(5)
C(10) P(2) C(17) C(18) -167.4(4)
C(17) P(2) C(10) Zr(1) -108.7(2)
C(17) P(2) C(10) C(11) -36.6(5)
C(17) P(2) C(10) C(14) 177.5(4)
C(15) P(2) C(17) C(18) -64.6(4)
C(17) P(2) C(15) C(16) -48.8(4)
Zr(1) C(1) C(2) C(3) 68.8(3)
Zr(1) C(1) C(5) C(4) -69.5(4)
P(1) C(1) C(2) Zr(1) 86.6(4)
P(1) C(1) C(2) C(3) 155.4(4)
P(1) C(1) C(5) Zr(1) -88.2(3)
P(1) C(1) C(5) C(4) -157.7(4)
C(2) C(1) C(5) Zr(1) 67.1(3)
C(2) C(1) C(5) C(4) -2.4(6)
C(5) C(1) C(2) Zr(1) -67.3(3)
C(5) C(1) C(2) C(3) 1.6(6)
Zr(1) C(2) C(3) C(4) 66.3(4)
C(1) C(2) C(3) Zr(1) -66.4(3)
C(1) C(2) C(3) C(4) -0.1(5)
Zr(1) C(3) C(4) C(5) 62.3(4)
C(2) C(3) C(4) Zr(1) -63.8(4)
C(2) C(3) C(4) C(5) -1.5(7)
Zr(1) C(4) C(5) C(1) 66.4(3)
C(3) C(4) C(5) Zr(1) -64.0(4)
C(3) C(4) C(5) C(1) 2.4(6)
Zr(1) C(10) C(11) C(12) -68.3(4)
Zr(1) C(10) C(14) C(13) 69.1(4)
P(2) C(10) C(11) Zr(1) -82.0(4)
P(2) C(10) C(11) C(12) -150.3(4)
P(2) C(10) C(14) Zr(1) 84.8(3)
P(2) C(10) C(14) C(13) 153.9(4)
C(11) C(10) C(14) Zr(1) -67.4(3)
C(11) C(10) C(14) C(13) 1.7(6)
C(14) C(10) C(11) Zr(1) 68.0(3)
C(14) C(10) C(11) C(12) -0.4(6)
Zr(1) C(11) C(12) C(13) -68.0(4)
C(10) C(11) C(12) Zr(1) 66.8(4)
C(10) C(11) C(12) C(13) -1.1(6)
Zr(1) C(12) C(13) C(14) -62.9(4)
C(11) C(12) C(13) Zr(1) 65.1(4)
C(11) C(12) C(13) C(14) 2.2(6)
Zr(1) C(13) C(14) C(10) -66.4(4)
C(12) C(13) C(14) Zr(1) 63.9(4)
C(12) C(13) C(14) C(10) -2.5(6)
Ru(1) C(19) C(20) C(21) -63.5(3)
Ru(1) C(19) C(20) C(25) 131.5(5)
Ru(1) C(19) C(23) C(22) 63.7(3)
Ru(1) C(19) C(23) C(28) -132.7(4)
C(20) C(19) C(23) Ru(1) -62.6(3)
C(20) C(19) C(23) C(22) 1.1(5)
C(20) C(19) C(23) C(28) 164.7(4)
C(23) C(19) C(20) Ru(1) 62.2(3)
C(23) C(19) C(20) C(21) -1.3(5)
C(23) C(19) C(20) C(25) -166.4(4)
C(24) C(19) C(20) Ru(1) -131.1(5)
C(24) C(19) C(20) C(21) 165.5(4)
C(24) C(19) C(20) C(25) 0.4(7)
C(24) C(19) C(23) Ru(1) 130.4(4)
C(24) C(19) C(23) C(22) -165.9(4)
C(24) C(19) C(23) C(28) -2.3(7)
Ru(1) C(20) C(21) C(22) -63.1(3)
Ru(1) C(20) C(21) C(26) 128.0(5)
C(19) C(20) C(21) Ru(1) 64.0(3)
C(19) C(20) C(21) C(22) 1.0(5)
C(19) C(20) C(21) C(26) -168.0(4)
C(25) C(20) C(21) Ru(1) -131.0(5)
C(25) C(20) C(21) C(22) 165.9(4)
C(25) C(20) C(21) C(26) -3.0(8)
Ru(1) C(21) C(22) C(23) -62.8(3)
Ru(1) C(21) C(22) C(27) 127.8(4)
C(20) C(21) C(22) Ru(1) 62.5(3)
C(20) C(21) C(22) C(23) -0.2(4)
C(20) C(21) C(22) C(27) -169.7(4)
C(26) C(21) C(22) Ru(1) -128.2(4)
C(26) C(21) C(22) C(23) 169.0(4)
C(26) C(21) C(22) C(27) -0.4(6)
Ru(1) C(22) C(23) C(19) -64.0(3)
Ru(1) C(22) C(23) C(28) 132.8(4)
C(21) C(22) C(23) Ru(1) 63.5(3)
C(21) C(22) C(23) C(19) -0.5(5)
C(21) C(22) C(23) C(28) -163.7(4)
C(27) C(22) C(23) Ru(1) -127.3(4)
C(27) C(22) C(23) C(19) 168.7(4)
C(27) C(22) C(23) C(28) 5.6(7)
